data_4518524
loop_
_publ_author_name
'Coin, Guillaume'
'Dubourdeaux, Patrick'
'Avenier, Fr\'ed\'eric'
'Patra, Ranjan'
'Castro, Ludovic'
'Lebrun, Colette'
'Bayle, Pierre-Alain'
'P\'ecaut, Jacques'
'Blondin, Genevi\`eve'
'Maldivi, Pascale'
'Latour, Jean-Marc'

_publ_section_title
;
 Experiments and DFT Computations Combine to Decipher Fe-Catalyzed Amidine
 Synthesis through Nitrene Transfer and Nitrile Insertion
;
_journal_issue 4
_journal_name_full 'ACS Catalysis'
_journal_page_first 2253
_journal_page_last 2266
_journal_paper_doi 10.1021/acscatal.0c03791
_journal_volume 11
_journal_year 2021
_chemical_formula_moiety 'C15 H22 N2 O2 S'
_chemical_formula_sum 'C15 H22 N2 O2 S'
_chemical_formula_weight 294.40
_chemical_name_common CHTosMe
_space_group_crystal_system monoclinic
_space_group_IT_number 15
_space_group_name_Hall '-C 2yc'
_space_group_name_H-M_alt 'C 1 2/c 1'
_atom_sites_solution_hydrogens difmap
_atom_sites_solution_primary direct
_audit_creation_date 2020-07-24
_audit_creation_method
;
Olex2 1.3-ac4
(compiled 2018.12.18 svn.r3554 for Rigaku Oxford Diffraction, GUI svn.r1)
;
_cell_angle_alpha 90
_cell_angle_beta 114.5640(10)
_cell_angle_gamma 90
_cell_formula_units_Z 8
_cell_length_a 28.027(2)
_cell_length_b 10.1457(7)
_cell_length_c 12.2742(9)
_cell_measurement_reflns_used 9800
_cell_measurement_temperature 298(2)
_cell_measurement_theta_max 28.278
_cell_measurement_theta_min 2.160
_cell_volume 3174.3(4)
_computing_cell_refinement 'Bruker SMART'
_computing_data_collection 'Bruker SMART'
_computing_data_reduction 'Bruker SHELXTL'
_computing_molecular_graphics 'Olex2 (Dolomanov et al., 2009)'
_computing_publication_material 'Olex2 (Dolomanov et al., 2009)'
_computing_structure_refinement 'ShelXL (Sheldrick, 2015)'
_computing_structure_solution 'ShelXS (Sheldrick, 2008)'
_diffrn_ambient_temperature 298.15
_diffrn_measured_fraction_theta_full 0.997
_diffrn_measured_fraction_theta_max 0.930
_diffrn_measurement_device_type 'CCD area detector'
_diffrn_measurement_method 'phi and omega scans'
_diffrn_radiation_monochromator graphite
_diffrn_radiation_type MoK\a
_diffrn_radiation_wavelength 0.71073
_diffrn_reflns_av_R_equivalents 0.0225
_diffrn_reflns_av_unetI/netI 0.0361
_diffrn_reflns_Laue_measured_fraction_full 0.997
_diffrn_reflns_Laue_measured_fraction_max 0.930
_diffrn_reflns_limit_h_max 37
_diffrn_reflns_limit_h_min -26
_diffrn_reflns_limit_k_max 12
_diffrn_reflns_limit_k_min -12
_diffrn_reflns_limit_l_max 11
_diffrn_reflns_limit_l_min -15
_diffrn_reflns_number 9800
_diffrn_reflns_point_group_measured_fraction_full 0.997
_diffrn_reflns_point_group_measured_fraction_max 0.930
_diffrn_reflns_theta_full 25.242
_diffrn_reflns_theta_max 28.278
_diffrn_reflns_theta_min 2.160
_exptl_absorpt_coefficient_mu 0.207
_exptl_absorpt_correction_type none
_exptl_crystal_colour colorless
_exptl_crystal_density_diffrn 1.232
_exptl_crystal_density_method 'not measured'
_exptl_crystal_description plate
_exptl_crystal_F_000 1264
_exptl_crystal_size_max 0.5
_exptl_crystal_size_mid 0.4
_exptl_crystal_size_min 0.15
_refine_diff_density_max 0.197
_refine_diff_density_min -0.246
_refine_diff_density_rms 0.036
_refine_ls_extinction_method none
_refine_ls_goodness_of_fit_ref 0.925
_refine_ls_hydrogen_treatment refall
_refine_ls_matrix_type full
_refine_ls_number_parameters 269
_refine_ls_number_reflns 3670
_refine_ls_number_restraints 0
_refine_ls_restrained_S_all 0.925
_refine_ls_R_factor_all 0.0665
_refine_ls_R_factor_gt 0.0384
_refine_ls_shift/su_max 0.000
_refine_ls_shift/su_mean 0.000
_refine_ls_structure_factor_coef Fsqd
_refine_ls_weighting_details 'w=1/[\s^2^(Fo^2^)+(0.0670P)^2^] where P=(Fo^2^+2Fc^2^)/3'
_refine_ls_weighting_scheme calc
_refine_ls_wR_factor_gt 0.1003
_refine_ls_wR_factor_ref 0.1081
_reflns_Friedel_coverage 0.000
_reflns_number_gt 2303
_reflns_number_total 3670
_reflns_threshold_expression 'I > 2\s(I)'
_cod_data_source_file cs0c03791_si_001.cif
_cod_data_source_block CHTosMe
_cod_original_cell_volume 3174.4(4)
_cod_database_code 4518524
_shelx_shelxl_version_number 2016/6
_shelx_space_group_comment
;
The symmetry employed for this shelxl refinement is uniquely defined
by the following loop, which should always be used as a source of
symmetry information in preference to the above space-group names.
They are only intended as comments.
;
_olex2_refinement_description
;
;
_olex2_submission_special_instructions 'No special instructions were received'

loop_
_space_group_symop_operation_xyz
'x, y, z'
'-x, y, -z+1/2'
'x+1/2, y+1/2, z'
'-x+1/2, y+1/2, -z+1/2'
'-x, -y, -z'
'x, -y, z-1/2'
'-x+1/2, -y+1/2, -z'
'x+1/2, -y+1/2, z-1/2'

loop_
_atom_site_label
_atom_site_type_symbol
_atom_site_fract_x
_atom_site_fract_y
_atom_site_fract_z
_atom_site_U_iso_or_equiv
_atom_site_adp_type
_atom_site_occupancy
_atom_site_site_symmetry_order
_atom_site_calc_flag
_atom_site_refinement_flags_posn
_atom_site_refinement_flags_adp
_atom_site_refinement_flags_occupancy
_atom_site_disorder_assembly
_atom_site_disorder_group
S S 0.15823(2) 0.40866(4) 0.04996(3) 0.04883(15) Uani 1 1 d . . . . .
O1 O 0.20304(5) 0.49191(13) 0.07720(12) 0.0746(4) Uani 1 1 d . . . . .
O2 O 0.14127(5) 0.34041(13) -0.06188(10) 0.0692(4) Uani 1 1 d . . . . .
N1 N 0.16441(5) 0.31223(14) 0.15768(11) 0.0517(4) Uani 1 1 d . . . . .
N2 N 0.20621(6) 0.15537(16) 0.29480(13) 0.0560(4) Uani 1 1 d . . . . .
H2 H 0.2308(7) 0.1084(17) 0.3256(15) 0.051(5) Uiso 1 1 d . . . . .
C1 C 0.10694(6) 0.51000(15) 0.04686(13) 0.0475(4) Uani 1 1 d . . . . .
C2 C 0.10873(7) 0.56889(17) 0.15084(15) 0.0534(4) Uani 1 1 d . . . . .
H2A H 0.1375(7) 0.5493(17) 0.2243(16) 0.063(5) Uiso 1 1 d . . . . .
C3 C 0.07073(7) 0.65671(18) 0.14598(17) 0.0590(5) Uani 1 1 d . . . . .
H3 H 0.0724(7) 0.6943(17) 0.2197(16) 0.063(5) Uiso 1 1 d . . . . .
C4 C 0.02923(7) 0.68825(17) 0.03748(17) 0.0599(5) Uani 1 1 d . . . . .
C5 C 0.02737(8) 0.6280(2) -0.06465(18) 0.0666(5) Uani 1 1 d . . . . .
H5 H -0.0016(8) 0.6460(18) -0.1312(18) 0.080(6) Uiso 1 1 d . . . . .
C6 C 0.06559(8) 0.5405(2) -0.06228(16) 0.0600(5) Uani 1 1 d . . . . .
H6 H 0.0657(7) 0.4997(18) -0.1299(17) 0.067(5) Uiso 1 1 d . . . . .
C7 C -0.01187(12) 0.7860(3) 0.0339(3) 0.0889(8) Uani 1 1 d . . . . .
H7A H -0.0418(15) 0.761(3) -0.003(3) 0.153(15) Uiso 1 1 d . . . . .
H7B H -0.0121(13) 0.858(3) -0.008(3) 0.157(14) Uiso 1 1 d . . . . .
H7C H -0.0144(13) 0.806(4) 0.106(3) 0.169(16) Uiso 1 1 d . . . . .
C8 C 0.20437(6) 0.23059(16) 0.20511(13) 0.0489(4) Uani 1 1 d . . . . .
C9 C 0.24788(9) 0.2130(3) 0.1663(2) 0.0675(6) Uani 1 1 d . . . . .
H9A H 0.2707(11) 0.271(3) 0.189(3) 0.121(11) Uiso 1 1 d . . . . .
H9B H 0.2363(9) 0.210(2) 0.085(2) 0.103(8) Uiso 1 1 d . . . . .
H9C H 0.2737(9) 0.143(2) 0.2050(19) 0.095(7) Uiso 1 1 d . . . . .
C10 C 0.16752(7) 0.1545(2) 0.34492(15) 0.0533(4) Uani 1 1 d . . . . .
H10 H 0.1577(6) 0.2387(16) 0.3457(13) 0.047(5) Uiso 1 1 d . . . . .
C11 C 0.19273(9) 0.1145(3) 0.47553(17) 0.0692(6) Uani 1 1 d . . . . .
H11A H 0.2243(8) 0.163(2) 0.5201(18) 0.080(6) Uiso 1 1 d . . . . .
H11B H 0.2088(9) 0.022(2) 0.481(2) 0.106(8) Uiso 1 1 d . . . . .
C12 C 0.15287(10) 0.1142(2) 0.52935(19) 0.0741(6) Uani 1 1 d . . . . .
H12A H 0.1382(9) 0.210(3) 0.5256(18) 0.097(7) Uiso 1 1 d . . . . .
H12B H 0.1667(9) 0.095(2) 0.616(2) 0.112(8) Uiso 1 1 d . . . . .
C13 C 0.10620(9) 0.0284(3) 0.4601(2) 0.0718(6) Uani 1 1 d . . . . .
H13A H 0.0789(8) 0.0371(19) 0.4931(17) 0.080(6) Uiso 1 1 d . . . . .
H13B H 0.1161(8) -0.061(2) 0.4694(19) 0.092(8) Uiso 1 1 d . . . . .
C14 C 0.08197(9) 0.0648(3) 0.3286(2) 0.0928(8) Uani 1 1 d . . . . .
H14A H 0.0482(13) 0.007(4) 0.283(3) 0.174(12) Uiso 1 1 d . . . . .
H14B H 0.0633(12) 0.164(3) 0.324(3) 0.146(11) Uiso 1 1 d . . . . .
C15 C 0.12215(8) 0.0655(3) 0.2757(2) 0.0769(6) Uani 1 1 d . . . . .
H15A H 0.1359(7) -0.022(2) 0.2886(16) 0.061(6) Uiso 1 1 d . . . . .
H15B H 0.1061(8) 0.097(2) 0.188(2) 0.093(7) Uiso 1 1 d . . . . .

loop_
_atom_site_aniso_label
_atom_site_aniso_U_11
_atom_site_aniso_U_22
_atom_site_aniso_U_33
_atom_site_aniso_U_23
_atom_site_aniso_U_13
_atom_site_aniso_U_12
S 0.0527(3) 0.0552(3) 0.0389(2) 0.00350(17) 0.01929(17) -0.00942(19)
O1 0.0628(8) 0.0731(8) 0.0930(10) 0.0028(7) 0.0375(7) -0.0202(7)
O2 0.0866(9) 0.0768(9) 0.0415(7) -0.0034(6) 0.0239(6) 0.0028(7)
N1 0.0507(8) 0.0646(9) 0.0427(7) 0.0131(6) 0.0223(6) 0.0054(7)
N2 0.0533(9) 0.0711(10) 0.0479(8) 0.0179(7) 0.0252(7) 0.0190(8)
C1 0.0532(10) 0.0443(9) 0.0396(8) 0.0058(7) 0.0140(7) -0.0102(7)
C2 0.0542(10) 0.0621(12) 0.0393(9) 0.0058(8) 0.0148(8) -0.0028(9)
C3 0.0630(12) 0.0620(12) 0.0524(11) 0.0007(9) 0.0246(9) -0.0019(9)
C4 0.0575(11) 0.0541(10) 0.0647(11) 0.0100(9) 0.0220(9) -0.0023(9)
C5 0.0618(12) 0.0651(12) 0.0537(11) 0.0125(9) 0.0050(9) 0.0028(10)
C6 0.0691(12) 0.0595(11) 0.0405(9) 0.0029(8) 0.0119(8) -0.0048(10)
C7 0.0731(18) 0.0787(18) 0.110(2) 0.0148(16) 0.0333(16) 0.0180(14)
C8 0.0473(9) 0.0606(10) 0.0393(8) -0.0007(7) 0.0186(7) -0.0025(8)
C9 0.0592(12) 0.0896(16) 0.0622(13) 0.0057(12) 0.0338(11) 0.0045(12)
C10 0.0586(11) 0.0579(11) 0.0500(10) 0.0138(8) 0.0292(8) 0.0157(9)
C11 0.0671(13) 0.0953(17) 0.0450(10) 0.0056(10) 0.0232(9) -0.0140(13)
C12 0.1005(17) 0.0802(16) 0.0548(12) 0.0005(10) 0.0452(12) -0.0114(13)
C13 0.0816(15) 0.0714(15) 0.0784(14) 0.0032(11) 0.0493(12) -0.0064(12)
C14 0.0620(14) 0.143(2) 0.0765(15) -0.0081(15) 0.0320(12) -0.0094(16)
C15 0.0621(13) 0.118(2) 0.0527(12) -0.0074(13) 0.0256(10) -0.0005(13)

loop_
_atom_type_symbol
_atom_type_description
_atom_type_scat_dispersion_real
_atom_type_scat_dispersion_imag
_atom_type_scat_source
C C 0.0033 0.0016 'International Tables Vol C Tables 4.2.6.8 and 6.1.1.4'
H H 0.0000 0.0000 'International Tables Vol C Tables 4.2.6.8 and 6.1.1.4'
N N 0.0061 0.0033 'International Tables Vol C Tables 4.2.6.8 and 6.1.1.4'
O O 0.0106 0.0060 'International Tables Vol C Tables 4.2.6.8 and 6.1.1.4'
S S 0.1246 0.1234 'International Tables Vol C Tables 4.2.6.8 and 6.1.1.4'

loop_
_geom_angle_atom_site_label_1
_geom_angle_atom_site_label_2
_geom_angle_atom_site_label_3
_geom_angle
_geom_angle_site_symmetry_1
_geom_angle_site_symmetry_3
_geom_angle_publ_flag
O1 S N1 112.67(8) . . ?
O1 S C1 106.87(8) . . ?
O2 S O1 114.75(8) . . ?
O2 S N1 112.12(8) . . ?
O2 S C1 108.68(7) . . ?
N1 S C1 100.55(7) . . ?
C8 N1 S 122.08(11) . . ?
C8 N2 H2 118.0(13) . . ?
C8 N2 C10 125.34(15) . . ?
C10 N2 H2 116.6(13) . . ?
C2 C1 S 121.00(12) . . ?
C2 C1 C6 119.00(17) . . ?
C6 C1 S 119.82(14) . . ?
C1 C2 H2A 118.4(11) . . ?
C3 C2 C1 120.55(16) . . ?
C3 C2 H2A 121.0(11) . . ?
C2 C3 H3 118.8(10) . . ?
C2 C3 C4 121.04(18) . . ?
C4 C3 H3 120.1(10) . . ?
C3 C4 C7 120.2(2) . . ?
C5 C4 C3 118.00(18) . . ?
C5 C4 C7 121.8(2) . . ?
C4 C5 H5 114.5(13) . . ?
C4 C5 C6 122.04(18) . . ?
C6 C5 H5 123.3(13) . . ?
C1 C6 H6 116.7(11) . . ?
C5 C6 C1 119.36(18) . . ?
C5 C6 H6 123.9(11) . . ?
C4 C7 H7A 114(3) . . ?
C4 C7 H7B 112(2) . . ?
C4 C7 H7C 118(2) . . ?
H7A C7 H7B 100(3) . . ?
H7A C7 H7C 98(3) . . ?
H7B C7 H7C 112(3) . . ?
N1 C8 N2 117.53(15) . . ?
N1 C8 C9 126.22(16) . . ?
N2 C8 C9 116.25(16) . . ?
C8 C9 H9A 115(2) . . ?
C8 C9 H9B 112.8(16) . . ?
C8 C9 H9C 117.7(13) . . ?
H9A C9 H9B 105(2) . . ?
H9A C9 H9C 93(2) . . ?
H9B C9 H9C 110.9(19) . . ?
N2 C10 H10 106.5(10) . . ?
N2 C10 C11 110.38(15) . . ?
N2 C10 C15 111.68(16) . . ?
C11 C10 H10 104.7(10) . . ?
C15 C10 H10 112.8(10) . . ?
C15 C10 C11 110.54(18) . . ?
C10 C11 H11A 112.5(12) . . ?
C10 C11 H11B 108.1(13) . . ?
C10 C11 C12 110.98(18) . . ?
H11A C11 H11B 98.7(16) . . ?
C12 C11 H11A 115.2(13) . . ?
C12 C11 H11B 110.6(13) . . ?
C11 C12 H12A 109.0(13) . . ?
C11 C12 H12B 116.0(14) . . ?
H12A C12 H12B 101.9(17) . . ?
C13 C12 C11 112.34(18) . . ?
C13 C12 H12A 106.1(13) . . ?
C13 C12 H12B 110.5(14) . . ?
C12 C13 H13A 110.5(11) . . ?
C12 C13 H13B 110.2(14) . . ?
C12 C13 C14 111.1(2) . . ?
H13A C13 H13B 105.7(18) . . ?
C14 C13 H13A 109.1(11) . . ?
C14 C13 H13B 110.1(14) . . ?
C13 C14 H14A 109.2(19) . . ?
C13 C14 H14B 105.6(15) . . ?
C13 C14 C15 112.0(2) . . ?
H14A C14 H14B 100(2) . . ?
C15 C14 H14A 116.1(19) . . ?
C15 C14 H14B 112.7(16) . . ?
C10 C15 C14 111.40(19) . . ?
C10 C15 H15A 106.1(11) . . ?
C10 C15 H15B 107.6(12) . . ?
C14 C15 H15A 104.2(11) . . ?
C14 C15 H15B 111.7(11) . . ?
H15A C15 H15B 115.8(16) . . ?

loop_
_geom_bond_atom_site_label_1
_geom_bond_atom_site_label_2
_geom_bond_distance
_geom_bond_site_symmetry_2
_geom_bond_publ_flag
S O1 1.4328(12) . ?
S O2 1.4309(12) . ?
S N1 1.5953(13) . ?
S C1 1.7548(18) . ?
N1 C8 1.318(2) . ?
N2 H2 0.792(17) . ?
N2 C8 1.323(2) . ?
N2 C10 1.452(2) . ?
C1 C2 1.391(2) . ?
C1 C6 1.394(2) . ?
C2 H2A 0.947(17) . ?
C2 C3 1.371(2) . ?
C3 H3 0.965(17) . ?
C3 C4 1.393(2) . ?
C4 C5 1.376(3) . ?
C4 C7 1.507(3) . ?
C5 H5 0.90(2) . ?
C5 C6 1.382(3) . ?
C6 H6 0.929(19) . ?
C7 H7A 0.81(4) . ?
C7 H7B 0.89(3) . ?
C7 H7C 0.94(4) . ?
C8 C9 1.493(3) . ?
C9 H9A 0.83(3) . ?
C9 H9B 0.92(3) . ?
C9 H9C 0.99(2) . ?
C10 H10 0.899(16) . ?
C10 C11 1.514(2) . ?
C10 C15 1.502(3) . ?
C11 H11A 0.96(2) . ?
C11 H11B 1.03(2) . ?
C11 C12 1.516(3) . ?
C12 H12A 1.04(2) . ?
C12 H12B 0.99(3) . ?
C12 C13 1.505(3) . ?
C13 H13A 1.01(2) . ?
C13 H13B 0.94(2) . ?
C13 C14 1.514(3) . ?
C14 H14A 1.06(4) . ?
C14 H14B 1.12(3) . ?
C14 C15 1.516(3) . ?
C15 H15A 0.955(19) . ?
C15 H15B 1.03(2) . ?

loop_
_geom_hbond_atom_site_label_D
_geom_hbond_atom_site_label_H
_geom_hbond_atom_site_label_A
_geom_hbond_distance_DH
_geom_hbond_distance_HA
_geom_hbond_distance_DA
_geom_hbond_angle_DHA
_geom_hbond_site_symmetry_A
N2 H2 O1 0.792(17) 2.103(18) 2.892(2) 174.5(17) 4_545

loop_
_geom_torsion_atom_site_label_1
_geom_torsion_atom_site_label_2
_geom_torsion_atom_site_label_3
_geom_torsion_atom_site_label_4
_geom_torsion
_geom_torsion_site_symmetry_1
_geom_torsion_site_symmetry_2
_geom_torsion_site_symmetry_3
_geom_torsion_site_symmetry_4
_geom_torsion_publ_flag
S N1 C8 N2 179.44(12) . . . . ?
S N1 C8 C9 -1.4(3) . . . . ?
S C1 C2 C3 174.39(13) . . . . ?
S C1 C6 C5 -175.30(14) . . . . ?
O1 S N1 C8 -55.87(16) . . . . ?
O1 S C1 C2 -67.75(15) . . . . ?
O1 S C1 C6 107.32(14) . . . . ?
O2 S N1 C8 75.40(15) . . . . ?
O2 S C1 C2 167.89(13) . . . . ?
O2 S C1 C6 -17.04(16) . . . . ?
N1 S C1 C2 50.03(15) . . . . ?
N1 S C1 C6 -134.90(14) . . . . ?
N2 C10 C11 C12 179.55(18) . . . . ?
N2 C10 C15 C14 179.9(2) . . . . ?
C1 S N1 C8 -169.31(13) . . . . ?
C1 C2 C3 C4 0.6(3) . . . . ?
C2 C1 C6 C5 -0.1(3) . . . . ?
C2 C3 C4 C5 0.3(3) . . . . ?
C2 C3 C4 C7 -179.4(2) . . . . ?
C3 C4 C5 C6 -1.2(3) . . . . ?
C4 C5 C6 C1 1.1(3) . . . . ?
C6 C1 C2 C3 -0.7(2) . . . . ?
C7 C4 C5 C6 178.5(2) . . . . ?
C8 N2 C10 C11 -151.80(19) . . . . ?
C8 N2 C10 C15 84.8(2) . . . . ?
C10 N2 C8 N1 0.5(3) . . . . ?
C10 N2 C8 C9 -178.68(19) . . . . ?
C10 C11 C12 C13 55.2(3) . . . . ?
C11 C10 C15 C14 56.6(3) . . . . ?
C11 C12 C13 C14 -53.2(3) . . . . ?
C12 C13 C14 C15 53.0(3) . . . . ?
C13 C14 C15 C10 -55.3(3) . . . . ?
C15 C10 C11 C12 -56.4(3) . . . . ?
